data_4061620
loop_
_publ_author_name
' Junji Yamada'

_publ_section_title
;
A Stable Vanadium(V)-Methyl Complex
;
_journal_name_full Organometallics
_journal_paper_doi 10.1021/om0504295
_journal_year 2005
_chemical_formula_moiety 'C26 H45 Cl N3 V '
_chemical_formula_sum 'C26 H45 Cl N3 V'
_chemical_formula_weight 486.06
_space_group_IT_number 14
_symmetry_cell_setting monoclinic
_symmetry_space_group_name_Hall '-P 2ybc'
_symmetry_space_group_name_H-M 'P 1 21/c 1'
_cell_angle_alpha 90
_cell_angle_beta 90.70(7)
_cell_angle_gamma 90
_cell_formula_units_Z 4
_cell_length_a 8.908(6)
_cell_length_b 24.61(1)
_cell_length_c 12.78(1)
_cell_measurement_temperature 243.1
_cell_volume 2802(3)
_exptl_crystal_density_diffrn 1.152
_cod_original_sg_symbol_H-M 'P 21/c'
_cod_original_formula_sum 'C26 H45 Cl N3 V '
_cod_database_code 4061620

loop_
_symmetry_equiv_pos_site_id
_symmetry_equiv_pos_as_xyz
1 +X,+Y,+Z
2 -X,1/2+Y,1/2-Z
3 -X,-Y,-Z
4 +X,1/2-Y,1/2+Z

loop_
_atom_site_label
_atom_site_type_symbol
_atom_site_fract_x
_atom_site_fract_y
_atom_site_fract_z
_atom_site_U_iso_or_equiv
_atom_site_adp_type
_atom_site_occupancy
_atom_site_symmetry_multiplicity
_atom_site_calc_flag
_atom_site_refinement_flags
_atom_site_disorder_assembly
_atom_site_disorder_group
V(1) V -0.35197(7) 0.39859(2) 0.28832(5) 0.0356(2) Uani 1.00 1 d . . .
Cl(1) Cl -0.2058(1) 0.36947(5) 0.4229(1) 0.0535(3) Uani 1.00 1 d . . .
N(1) N -0.2771(4) 0.3812(1) 0.1762(3) 0.0418(9) Uani 1.00 1 d . . .
N(2) N -0.5291(4) 0.3632(1) 0.2940(3) 0.0382(9) Uani 1.00 1 d . . .
N(3) N -0.3526(4) 0.4718(1) 0.2909(3) 0.0405(9) Uani 1.00 1 d . . .
C(1) C -0.2292(4) 0.3625(2) 0.0807(4) 0.042(1) Uani 1.00 1 d . . .
C(2) C -0.1790(5) 0.4001(2) 0.0071(4) 0.047(1) Uani 1.00 1 d . . .
C(3) C -0.1262(6) 0.3811(2) -0.0869(4) 0.061(2) Uani 1.00 1 d . . .
C(4) C -0.1269(6) 0.3262(3) -0.1081(4) 0.071(2) Uani 1.00 1 d . . .
C(5) C -0.1765(5) 0.2896(2) -0.0360(4) 0.062(2) Uani 1.00 1 d . . .
C(6) C -0.2279(5) 0.3066(2) 0.0599(4) 0.051(1) Uani 1.00 1 d . . .
C(7) C -0.1831(7) 0.4598(2) 0.0314(4) 0.067(2) Uani 1.00 1 d . . .
C(8) C -0.2777(7) 0.2671(2) 0.1398(5) 0.076(2) Uani 1.00 1 d . . .
C(9) C -0.6486(4) 0.3368(1) 0.2803(3) 0.036(1) Uani 1.00 1 d . . .
C(10) C -0.6813(5) 0.2906(2) 0.3591(4) 0.049(1) Uani 1.00 1 d . . .
C(11) C -0.5673(6) 0.2925(2) 0.4464(5) 0.074(2) Uani 1.00 1 d . . .
C(12) C -0.8382(6) 0.2978(2) 0.4055(5) 0.071(2) Uani 1.00 1 d . . .
C(13) C -0.6705(8) 0.2353(2) 0.3070(6) 0.089(2) Uani 1.00 1 d . . .
C(14) C -0.7544(5) 0.3529(2) 0.1892(4) 0.047(1) Uani 1.00 1 d . . .
C(15) C -0.6631(6) 0.3767(3) 0.0993(4) 0.069(2) Uani 1.00 1 d . . .
C(16) C -0.8472(6) 0.3071(3) 0.1420(5) 0.074(2) Uani 1.00 1 d . . .
C(17) C -0.8606(5) 0.3967(2) 0.2285(4) 0.060(1) Uani 1.00 1 d . . .
C(18) C -0.3503(5) 0.5223(1) 0.3021(3) 0.038(1) Uani 1.00 1 d . . .
C(19) C -0.4860(6) 0.5556(2) 0.2632(4) 0.052(1) Uani 1.00 1 d . . .
C(20) C -0.5394(7) 0.5979(2) 0.3402(5) 0.083(2) Uani 1.00 1 d . . .
C(21) C -0.4458(7) 0.5830(2) 0.1599(5) 0.072(2) Uani 1.00 1 d . . .
C(22) C -0.6168(6) 0.5179(2) 0.2432(6) 0.076(2) Uani 1.00 1 d . . .
C(23) C -0.2101(6) 0.5469(2) 0.3572(4) 0.052(1) Uani 1.00 1 d . . .
C(24) C -0.2410(9) 0.5454(3) 0.4757(5) 0.082(2) Uani 1.00 1 d . . .
C(25) C -0.1688(7) 0.6045(2) 0.3252(5) 0.072(2) Uani 1.00 1 d . . .
C(26) C -0.0717(6) 0.5118(2) 0.3352(5) 0.071(2) Uani 1.00 1 d . . .
H(1) H -0.0898 0.4059 -0.1378 0.073 Uiso 1.00 1 c R . .
H(2) H -0.0918 0.3135 -0.1735 0.085 Uiso 1.00 1 c R . .
H(3) H -0.1763 0.2519 -0.0518 0.074 Uiso 1.00 1 c R . .
H(4) H -0.2769 0.4741 0.0086 0.080 Uiso 1.00 1 c R . .
H(5) H -0.1043 0.4777 -0.0043 0.080 Uiso 1.00 1 c R . .
H(6) H -0.1714 0.4653 0.1045 0.080 Uiso 1.00 1 c R . .
H(7) H -0.1944 0.2563 0.1821 0.091 Uiso 1.00 1 c R . .
H(8) H -0.3201 0.2361 0.1065 0.091 Uiso 1.00 1 c R . .
H(9) H -0.3510 0.2839 0.1824 0.091 Uiso 1.00 1 c R . .
H(10) H -0.4842 0.2702 0.4288 0.089 Uiso 1.00 1 c R . .
H(11) H -0.6109 0.2795 0.5091 0.089 Uiso 1.00 1 c R . .
H(12) H -0.5342 0.3288 0.4562 0.089 Uiso 1.00 1 c R . .
H(13) H -0.8311 0.3194 0.4669 0.085 Uiso 1.00 1 c R . .
H(14) H -0.8788 0.2633 0.4225 0.085 Uiso 1.00 1 c R . .
H(15) H -0.9019 0.3153 0.3557 0.085 Uiso 1.00 1 c R . .
H(16) H -0.7650 0.2252 0.2779 0.107 Uiso 1.00 1 c R . .
H(17) H -0.6399 0.2091 0.3575 0.107 Uiso 1.00 1 c R . .
H(18) H -0.5982 0.2371 0.2531 0.107 Uiso 1.00 1 c R . .
H(19) H -0.6529 0.4149 0.1083 0.083 Uiso 1.00 1 c R . .
H(20) H -0.7115 0.3695 0.0342 0.083 Uiso 1.00 1 c R . .
H(21) H -0.5666 0.3603 0.1005 0.083 Uiso 1.00 1 c R . .
H(22) H -0.7936 0.2908 0.0863 0.089 Uiso 1.00 1 c R . .
H(23) H -0.9402 0.3208 0.1161 0.089 Uiso 1.00 1 c R . .
H(24) H -0.8655 0.2807 0.1945 0.089 Uiso 1.00 1 c R . .
H(25) H -0.9474 0.3802 0.2571 0.072 Uiso 1.00 1 c R . .
H(26) H -0.8895 0.4200 0.1726 0.072 Uiso 1.00 1 c R . .
H(27) H -0.8102 0.4172 0.2812 0.072 Uiso 1.00 1 c R . .
H(28) H -0.6132 0.5819 0.3837 0.100 Uiso 1.00 1 c R . .
H(29) H -0.5818 0.6280 0.3040 0.100 Uiso 1.00 1 c R . .
H(30) H -0.4570 0.6098 0.3821 0.100 Uiso 1.00 1 c R . .
H(31) H -0.4028 0.6177 0.1736 0.086 Uiso 1.00 1 c R . .
H(32) H -0.5337 0.5873 0.1178 0.086 Uiso 1.00 1 c R . .
H(33) H -0.3755 0.5610 0.1241 0.086 Uiso 1.00 1 c R . .
H(34) H -0.6142 0.5054 0.1729 0.091 Uiso 1.00 1 c R . .
H(35) H -0.7083 0.5367 0.2546 0.092 Uiso 1.00 1 c R . .
H(36) H -0.6098 0.4878 0.2894 0.092 Uiso 1.00 1 c R . .
H(37) H -0.2897 0.5780 0.4963 0.098 Uiso 1.00 1 c R . .
H(38) H -0.1495 0.5416 0.5139 0.098 Uiso 1.00 1 c R . .
H(39) H -0.3043 0.5152 0.4896 0.098 Uiso 1.00 1 c R . .
H(40) H -0.1023 0.6031 0.2677 0.087 Uiso 1.00 1 c R . .
H(41) H -0.1212 0.6226 0.3822 0.087 Uiso 1.00 1 c R . .
H(42) H -0.2572 0.6237 0.3053 0.087 Uiso 1.00 1 c R . .
H(43) H -0.0620 0.4848 0.3880 0.085 Uiso 1.00 1 c R . .
H(44) H 0.0162 0.5337 0.3347 0.085 Uiso 1.00 1 c R . .
H(45) H -0.0845 0.4948 0.2690 0.085 Uiso 1.00 1 c R . .

loop_
_atom_site_aniso_label
_atom_site_aniso_U_11
_atom_site_aniso_U_22
_atom_site_aniso_U_33
_atom_site_aniso_U_12
_atom_site_aniso_U_13
_atom_site_aniso_U_23
V(1) 0.0304(3) 0.0340(3) 0.0425(4) -0.0007(3) -0.0001(3) -0.0001(3)
Cl(1) 0.0427(6) 0.0595(6) 0.0580(7) 0.0036(4) -0.0104(6) 0.0107(5)
N(1) 0.032(2) 0.048(2) 0.045(2) -0.002(1) -0.003(2) -0.003(1)
N(2) 0.032(2) 0.042(2) 0.041(2) -0.001(1) -0.001(2) -0.001(1)
N(3) 0.040(2) 0.039(2) 0.043(2) 0.001(1) -0.004(2) 0.002(1)
C(1) 0.026(2) 0.052(2) 0.048(3) 0.003(2) -0.001(2) -0.009(2)
C(2) 0.036(2) 0.063(2) 0.041(2) 0.006(2) -0.008(2) -0.003(2)
C(3) 0.051(3) 0.086(4) 0.045(3) 0.011(2) -0.000(3) 0.000(2)
C(4) 0.063(3) 0.098(4) 0.052(3) 0.018(3) 0.006(3) -0.018(3)
C(5) 0.046(3) 0.071(3) 0.068(4) 0.005(2) -0.010(3) -0.028(3)
C(6) 0.033(2) 0.057(2) 0.062(3) -0.001(2) -0.005(2) -0.015(2)
C(7) 0.081(4) 0.059(3) 0.059(3) 0.003(2) 0.009(3) 0.014(2)
C(8) 0.080(4) 0.044(2) 0.103(5) -0.005(2) 0.021(4) -0.004(3)
C(9) 0.028(2) 0.038(2) 0.043(2) 0.001(1) 0.002(2) -0.007(2)
C(10) 0.043(2) 0.042(2) 0.061(3) -0.005(2) -0.000(2) 0.000(2)
C(11) 0.064(3) 0.082(4) 0.077(4) -0.018(3) -0.021(3) 0.034(3)
C(12) 0.061(3) 0.072(3) 0.079(4) -0.005(2) 0.021(3) 0.018(3)
C(13) 0.096(4) 0.041(3) 0.130(6) 0.001(3) 0.018(4) -0.006(3)
C(14) 0.036(2) 0.064(3) 0.042(3) 0.001(2) -0.007(2) -0.007(2)
C(15) 0.056(3) 0.113(4) 0.040(3) -0.001(3) 0.001(3) 0.010(3)
C(16) 0.055(3) 0.091(4) 0.077(4) -0.011(3) -0.014(3) -0.023(3)
C(17) 0.048(3) 0.070(3) 0.062(3) 0.012(2) 0.001(3) 0.004(3)
C(18) 0.046(2) 0.036(2) 0.033(2) -0.002(2) 0.002(2) 0.001(1)
C(19) 0.060(3) 0.040(2) 0.056(3) 0.006(2) 0.002(2) 0.005(2)
C(20) 0.075(4) 0.080(4) 0.094(5) 0.028(3) 0.003(4) -0.025(3)
C(21) 0.080(4) 0.070(3) 0.066(4) 0.009(3) -0.006(3) 0.025(3)
C(22) 0.058(3) 0.059(3) 0.112(5) 0.003(2) -0.018(3) 0.016(3)
C(23) 0.065(3) 0.040(2) 0.051(3) -0.003(2) 0.001(3) -0.002(2)
C(24) 0.110(5) 0.085(4) 0.049(3) -0.010(3) -0.016(4) 0.002(3)
C(25) 0.080(4) 0.045(2) 0.093(4) -0.011(2) 0.006(3) 0.005(3)
C(26) 0.057(3) 0.057(3) 0.098(5) -0.006(2) -0.012(3) -0.011(3)

loop_
_geom_bond_atom_site_label_1
_geom_bond_atom_site_label_2
_geom_bond_distance
_geom_bond_publ_flag
_geom_bond_site_symmetry_1
_geom_bond_site_symmetry_2
V(1) Cl(1) 2.261(1) ? . .
V(1) N(1) 1.645(4) ? . .
V(1) N(2) 1.805(3) ? . .
V(1) N(3) 1.803(3) ? . .
N(1) C(1) 1.377(6) ? . .
N(2) C(9) 1.256(5) ? . .
N(3) C(18) 1.251(5) ? . .
C(1) C(2) 1.397(6) ? . .
C(1) C(6) 1.401(6) ? . .
C(2) C(3) 1.378(7) ? . .
C(2) C(7) 1.501(7) ? . .
C(3) C(4) 1.378(8) ? . .
C(4) C(5) 1.367(8) ? . .
C(5) C(6) 1.379(7) ? . .
C(6) C(8) 1.483(7) ? . .
C(9) C(10) 1.549(6) ? . .
C(9) C(14) 1.541(6) ? . .
C(10) C(11) 1.500(8) ? . .
C(10) C(12) 1.535(7) ? . .
C(10) C(13) 1.519(7) ? . .
C(14) C(15) 1.533(7) ? . .
C(14) C(16) 1.518(7) ? . .
C(14) C(17) 1.523(7) ? . .
C(18) C(19) 1.538(6) ? . .
C(18) C(23) 1.549(6) ? . .
C(19) C(20) 1.513(8) ? . .
C(19) C(21) 1.529(8) ? . .
C(19) C(22) 1.509(7) ? . .
C(23) C(24) 1.543(8) ? . .
C(23) C(25) 1.522(6) ? . .
C(23) C(26) 1.534(7) ? . .
C(3) H(1) 0.9500 ? . .
C(4) H(2) 0.9501 ? . .
C(5) H(3) 0.9501 ? . .
C(7) H(4) 0.9500 ? . .
C(7) H(5) 0.9500 ? . .
C(7) H(6) 0.9500 ? . .
C(8) H(7) 0.9500 ? . .
C(8) H(8) 0.9499 ? . .
C(8) H(9) 0.9500 ? . .
C(11) H(10) 0.9500 ? . .
C(11) H(11) 0.9500 ? . .
C(11) H(12) 0.9500 ? . .
C(12) H(13) 0.9500 ? . .
C(12) H(14) 0.9499 ? . .
C(12) H(15) 0.9500 ? . .
C(13) H(16) 0.9500 ? . .
C(13) H(17) 0.9500 ? . .
C(13) H(18) 0.9500 ? . .
C(15) H(19) 0.9500 ? . .
C(15) H(20) 0.9501 ? . .
C(15) H(21) 0.9500 ? . .
C(16) H(22) 0.9501 ? . .
C(16) H(23) 0.9500 ? . .
C(16) H(24) 0.9500 ? . .
C(17) H(25) 0.9500 ? . .
C(17) H(26) 0.9499 ? . .
C(17) H(27) 0.9499 ? . .
C(20) H(28) 0.9500 ? . .
C(20) H(29) 0.9501 ? . .
C(20) H(30) 0.9500 ? . .
C(21) H(31) 0.9500 ? . .
C(21) H(32) 0.9501 ? . .
C(21) H(33) 0.9499 ? . .
C(22) H(34) 0.9500 ? . .
C(22) H(35) 0.9499 ? . .
C(22) H(36) 0.9500 ? . .
C(24) H(37) 0.9499 ? . .
C(24) H(38) 0.9500 ? . .
C(24) H(39) 0.9500 ? . .
C(25) H(40) 0.9500 ? . .
C(25) H(41) 0.9500 ? . .
C(25) H(42) 0.9500 ? . .
C(26) H(43) 0.9500 ? . .
C(26) H(44) 0.9500 ? . .
C(26) H(45) 0.9501 ? . .

loop_
_cod_related_entry_id
_cod_related_entry_database
_cod_related_entry_code
1 ChemSpider 30659604
